data_2234064
loop_
_publ_author_name
'Guo, Wei-Ting'
'Miao, Zhi-Min'
'Wang, Yun-Long'

_publ_section_title
;
 1,4-Bis(thiophen-2-yl)butane-1,4-dione
;
_journal_coeditor_code ZJ2057
_journal_issue 3
_journal_name_full 'Acta Crystallographica Section E'
_journal_page_first o689
_journal_page_last o690
_journal_paper_doi 10.1107/S1600536812005338
_journal_volume 68
_journal_year 2012
_chemical_formula_iupac 'C12 H10 O2 S2'
_chemical_formula_moiety 'C12 H10 O2 S2'
_chemical_formula_sum 'C12 H10 O2 S2'
_chemical_formula_weight 250.34
_chemical_name_systematic
;
1,4-Bis(thiophen-2-yl)butane-1,4-dione
;
_space_group_IT_number 14
_symmetry_cell_setting monoclinic
_symmetry_space_group_name_Hall '-P 2yn'
_symmetry_space_group_name_H-M 'P 1 21/n 1'
_atom_sites_solution_hydrogens geom
_atom_sites_solution_primary direct
_atom_sites_solution_secondary difmap
_audit_creation_method SHELXL-97
_cell_angle_alpha 90.00
_cell_angle_beta 92.902(4)
_cell_angle_gamma 90.00
_cell_formula_units_Z 2
_cell_length_a 5.6345(3)
_cell_length_b 6.2244(3)
_cell_length_c 16.3779(9)
_cell_measurement_reflns_used 1252
_cell_measurement_temperature 296(2)
_cell_measurement_theta_max 22.59
_cell_measurement_theta_min 2.58
_cell_volume 573.66(5)
_computing_cell_refinement 'SAINT (Bruker, 2007)'
_computing_data_collection 'SMART (Bruker, 2007)'
_computing_data_reduction 'SAINT (Bruker, 2007)'
_computing_molecular_graphics 'SHELXTL (Sheldrick, 2008)'
_computing_publication_material 'SHELXTL (Sheldrick, 2008)'
_computing_structure_refinement 'SHELXL97 (Sheldrick, 2008)'
_computing_structure_solution 'SHELXS97 (Sheldrick, 2008)'
_diffrn_ambient_temperature 296(2)
_diffrn_measured_fraction_theta_full 0.999
_diffrn_measured_fraction_theta_max 0.999
_diffrn_measurement_device_type 'Bruker SMART CCD area-detector'
_diffrn_measurement_method '\f and \w scans'
_diffrn_radiation_monochromator graphite
_diffrn_radiation_source 'fine-focus sealed tube'
_diffrn_radiation_type MoK\a
_diffrn_radiation_wavelength 0.71073
_diffrn_reflns_av_R_equivalents 0.0212
_diffrn_reflns_av_sigmaI/netI 0.0343
_diffrn_reflns_limit_h_max 6
_diffrn_reflns_limit_h_min -5
_diffrn_reflns_limit_k_max 6
_diffrn_reflns_limit_k_min -7
_diffrn_reflns_limit_l_max 19
_diffrn_reflns_limit_l_min -19
_diffrn_reflns_number 2000
_diffrn_reflns_theta_full 25.10
_diffrn_reflns_theta_max 25.10
_diffrn_reflns_theta_min 3.50
_diffrn_standards_number 0
_exptl_absorpt_coefficient_mu 0.444
_exptl_absorpt_correction_T_max 0.9781
_exptl_absorpt_correction_T_min 0.9570
_exptl_absorpt_correction_type multi-scan
_exptl_absorpt_process_details '(SADABS; Sheldrick, 1996)'
_exptl_crystal_colour yellow
_exptl_crystal_density_diffrn 1.449
_exptl_crystal_density_method 'not measured'
_exptl_crystal_description bolck
_exptl_crystal_F_000 260
_exptl_crystal_size_max 0.20
_exptl_crystal_size_mid 0.15
_exptl_crystal_size_min 0.10
_refine_diff_density_max 0.581
_refine_diff_density_min -0.348
_refine_ls_extinction_method none
_refine_ls_goodness_of_fit_ref 1.092
_refine_ls_hydrogen_treatment constr
_refine_ls_matrix_type full
_refine_ls_number_parameters 73
_refine_ls_number_reflns 1023
_refine_ls_number_restraints 0
_refine_ls_restrained_S_all 1.092
_refine_ls_R_factor_all 0.0761
_refine_ls_R_factor_gt 0.0619
_refine_ls_shift/su_max 0.000
_refine_ls_shift/su_mean 0.000
_refine_ls_structure_factor_coef Fsqd
_refine_ls_weighting_details 'calc w=1/[\s^2^(Fo^2^)+(0.1050P)^2^+0.7893P] where P=(Fo^2^+2Fc^2^)/3'
_refine_ls_weighting_scheme calc
_refine_ls_wR_factor_gt 0.1832
_refine_ls_wR_factor_ref 0.2000
_reflns_number_gt 838
_reflns_number_total 1023
_reflns_threshold_expression I>2\s(I)
_cod_data_source_file zj2057.cif
_cod_data_source_block I
_cod_original_sg_symbol_H-M 'P 21/n'
_cod_database_code 2234064
_cod_database_fobs_code 2234064

loop_
_symmetry_equiv_pos_as_xyz
'x, y, z'
'-x+1/2, y+1/2, -z+1/2'
'-x, -y, -z'
'x-1/2, -y-1/2, z-1/2'

loop_
_atom_site_type_symbol
_atom_site_label
_atom_site_fract_x
_atom_site_fract_y
_atom_site_fract_z
_atom_site_U_iso_or_equiv
_atom_site_adp_type
_atom_site_calc_flag
_atom_site_refinement_flags
_atom_site_occupancy
_atom_site_symmetry_multiplicity
S S1 1.1013(2) -0.0356(2) 0.69663(7) 0.0577(5) Uani d . 1 1
C C4 0.9593(6) 0.0981(6) 0.6181(2) 0.0376(9) Uani d . 1 1
C C5 1.0715(7) 0.2877(6) 0.5837(2) 0.0403(9) Uani d . 1 1
C C3 0.7295(7) 0.0004(6) 0.5931(2) 0.0368(9) Uani d . 1 1
H H3 0.6239 0.0483 0.5516 0.044 Uiso calc R 1 1
C C2 0.6983(7) -0.1823(8) 0.6446(3) 0.0537(12) Uani d . 1 1
H H2 0.5649 -0.2702 0.6398 0.064 Uiso calc R 1 1
C C1 0.8824(8) -0.2171(8) 0.7017(3) 0.0515(11) Uani d . 1 1
H H1 0.8850 -0.3295 0.7392 0.062 Uiso calc R 1 1
O O1 1.2671(5) 0.3465(5) 0.6091(2) 0.0592(9) Uani d . 1 1
C C6 0.9351(7) 0.4030(7) 0.5154(2) 0.0419(10) Uani d . 1 1
H H6A 0.7830 0.4485 0.5346 0.050 Uiso calc R 1 1
H H6B 0.9043 0.3038 0.4705 0.050 Uiso calc R 1 1

loop_
_atom_site_aniso_label
_atom_site_aniso_U_11
_atom_site_aniso_U_22
_atom_site_aniso_U_33
_atom_site_aniso_U_12
_atom_site_aniso_U_13
_atom_site_aniso_U_23
S1 0.0511(8) 0.0646(9) 0.0569(8) 0.0067(5) -0.0020(5) 0.0135(6)
C4 0.0371(19) 0.040(2) 0.0356(19) 0.0092(16) 0.0000(15) -0.0042(17)
C5 0.041(2) 0.040(2) 0.040(2) 0.0079(17) 0.0006(16) -0.0056(17)
C3 0.039(2) 0.038(2) 0.0348(19) 0.0114(16) 0.0097(15) 0.0031(16)
C2 0.042(2) 0.058(3) 0.062(3) -0.002(2) 0.012(2) -0.005(2)
C1 0.047(2) 0.054(3) 0.055(2) 0.008(2) 0.0129(19) 0.016(2)
O1 0.0523(18) 0.057(2) 0.067(2) -0.0076(15) -0.0175(15) 0.0107(17)
C6 0.045(2) 0.039(2) 0.041(2) 0.0047(18) -0.0052(16) -0.0003(18)

loop_
_atom_type_symbol
_atom_type_description
_atom_type_scat_dispersion_real
_atom_type_scat_dispersion_imag
_atom_type_scat_source
C C 0.0033 0.0016 'International Tables Vol C Tables 4.2.6.8 and 6.1.1.4'
H H 0.0000 0.0000 'International Tables Vol C Tables 4.2.6.8 and 6.1.1.4'
O O 0.0106 0.0060 'International Tables Vol C Tables 4.2.6.8 and 6.1.1.4'
S S 0.1246 0.1234 'International Tables Vol C Tables 4.2.6.8 and 6.1.1.4'

loop_
_geom_angle_atom_site_label_1
_geom_angle_atom_site_label_2
_geom_angle_atom_site_label_3
_geom_angle_site_symmetry_1
_geom_angle_site_symmetry_3
_geom_angle
C1 S1 C4 . . 92.8(2)
C5 C4 C3 . . 128.1(3)
C5 C4 S1 . . 119.4(3)
C3 C4 S1 . . 112.5(3)
O1 C5 C4 . . 120.8(4)
O1 C5 C6 . . 122.1(4)
C4 C5 C6 . . 117.1(3)
C2 C3 C4 . . 107.3(3)
C2 C3 H3 . . 126.4
C4 C3 H3 . . 126.4
C1 C2 C3 . . 114.5(4)
C1 C2 H2 . . 122.8
C3 C2 H2 . . 122.8
C2 C1 S1 . . 112.9(3)
C2 C1 H1 . . 123.5
S1 C1 H1 . . 123.5
C5 C6 C6 . 3_766 113.0(4)
C5 C6 H6A . . 109.0
C6 C6 H6A 3_766 . 109.0
C5 C6 H6B . . 109.0
C6 C6 H6B 3_766 . 109.0
H6A C6 H6B . . 107.8

loop_
_geom_bond_atom_site_label_1
_geom_bond_atom_site_label_2
_geom_bond_site_symmetry_2
_geom_bond_distance
S1 C1 . 1.678(5)
S1 C4 . 1.697(4)
C4 C5 . 1.466(6)
C4 C3 . 1.470(6)
C5 O1 . 1.215(5)
C5 C6 . 1.506(5)
C3 C2 . 1.431(6)
C3 H3 . 0.9300
C2 C1 . 1.379(6)
C2 H2 . 0.9300
C1 H1 . 0.9300
C6 C6 3_766 1.512(8)
C6 H6A . 0.9700
C6 H6B . 0.9700

loop_
_geom_hbond_atom_site_label_D
_geom_hbond_atom_site_label_H
_geom_hbond_atom_site_label_A
_geom_hbond_site_symmetry_A
_geom_hbond_distance_DH
_geom_hbond_distance_HA
_geom_hbond_distance_DA
_geom_hbond_angle_DHA
C1 H1 Cg1 2_646 0.93 2.79(9) 3.610(5) 146
C6 H6B Cg1 3_756 0.97 2.82(4) 3.637(4) 143

loop_
_geom_torsion_atom_site_label_1
_geom_torsion_atom_site_label_2
_geom_torsion_atom_site_label_3
_geom_torsion_atom_site_label_4
_geom_torsion_site_symmetry_4
_geom_torsion
C1 S1 C4 C5 . -179.8(3)
C1 S1 C4 C3 . -0.1(3)
C3 C4 C5 O1 . -177.6(4)
S1 C4 C5 O1 . 2.0(5)
C3 C4 C5 C6 . 1.7(6)
S1 C4 C5 C6 . -178.6(3)
C5 C4 C3 C2 . 179.6(4)
S1 C4 C3 C2 . -0.1(4)
C4 C3 C2 C1 . 0.3(5)
C3 C2 C1 S1 . -0.3(5)
C4 S1 C1 C2 . 0.2(4)
O1 C5 C6 C6 3_766 -1.1(7)
C4 C5 C6 C6 3_766 179.6(4)
